data_7040621
loop_
_publ_author_name
'Zhang, Jin'
'Zhang, Haifeng'
'Chen, Yanmei'
'Zhang, Xiangfei'
'Li, Yahong'
'Liu, Wei'
'Dong, Yaping'

_publ_section_title
;
 A series of dinuclear lanthanide complexes with slow magnetic relaxation
 for Dy2 and Ho2.
;
_journal_issue 41
_journal_name_full 'Dalton transactions (Cambridge, England : 2003)'
_journal_page_first 16463
_journal_page_last 16470
_journal_paper_doi 10.1039/c6dt02962k
_journal_volume 45
_journal_year 2016
_chemical_formula_moiety 'C89 H89 N9 O28 Yb4'
_chemical_formula_sum 'C89 H89 N9 O28 Yb4'
_chemical_formula_weight 2424.86
_chemical_name_systematic
; 
 ? 
;
_space_group_IT_number 2
_symmetry_cell_setting triclinic
_symmetry_space_group_name_Hall '-P 1'
_symmetry_space_group_name_H-M 'P -1'
_atom_sites_solution_hydrogens geom
_atom_sites_solution_primary direct
_atom_sites_solution_secondary difmap
_audit_block_doi 10.5517/ccdc.csd.cc1lsvy5
_audit_creation_method SHELXL-97
_audit_update_record
;
2016-08-31 deposited with the CCDC.
2016-09-13 downloaded from the CCDC.
;
_cell_angle_alpha 90.156(7)
_cell_angle_beta 100.967(7)
_cell_angle_gamma 111.165(7)
_cell_formula_units_Z 1
_cell_length_a 11.729(2)
_cell_length_b 13.218(2)
_cell_length_c 15.420(3)
_cell_measurement_reflns_used 9191
_cell_measurement_temperature 223(2)
_cell_measurement_theta_max 27.50
_cell_measurement_theta_min 2.55
_cell_volume 2182.0(7)
_computing_cell_refinement 'SAINT (Bruker, 2005)''
_computing_data_collection 'APEX-II (Bruker, 2005)'
_computing_data_reduction 'SAINT (Bruker, 2005)'
_computing_molecular_graphics 'Bruker SHELXTL'
_computing_publication_material 'Bruker SHELXTL'
_computing_structure_refinement 'SHELXL-97 (Sheldrick, 2008)'
_computing_structure_solution 'SHELXS-97 (Sheldrick, 2008)'
_diffrn_ambient_temperature 223(2)
_diffrn_measured_fraction_theta_full 0.997
_diffrn_measured_fraction_theta_max 0.997
_diffrn_measurement_device_type 'Bruker APEXII CCD'
_diffrn_measurement_method '\f and \w scans'
_diffrn_radiation_monochromator graphite
_diffrn_radiation_source 'fine-focus sealed tube'
_diffrn_radiation_type MoK\a
_diffrn_radiation_wavelength 0.71073
_diffrn_reflns_av_R_equivalents 0.0450
_diffrn_reflns_av_unetI/netI 0.0351
_diffrn_reflns_limit_h_max 15
_diffrn_reflns_limit_h_min -15
_diffrn_reflns_limit_k_max 17
_diffrn_reflns_limit_k_min -17
_diffrn_reflns_limit_l_max 20
_diffrn_reflns_limit_l_min -20
_diffrn_reflns_number 55530
_diffrn_reflns_theta_full 27.56
_diffrn_reflns_theta_max 27.56
_diffrn_reflns_theta_min 2.22
_exptl_absorpt_coefficient_mu 4.334
_exptl_absorpt_correction_T_max 0.369
_exptl_absorpt_correction_T_min 0.352
_exptl_absorpt_correction_type multi-scan
_exptl_absorpt_process_details SADABS
_exptl_crystal_colour YELLOW
_exptl_crystal_density_diffrn 1.845
_exptl_crystal_density_meas ?
_exptl_crystal_density_method 'not measured'
_exptl_crystal_description BLOCK
_exptl_crystal_F_000 1190
_exptl_crystal_size_max 0.25
_exptl_crystal_size_mid 0.24
_exptl_crystal_size_min 0.23
_refine_diff_density_max 1.932
_refine_diff_density_min -1.590
_refine_diff_density_rms 0.297
_refine_ls_extinction_method none
_refine_ls_goodness_of_fit_ref 1.038
_refine_ls_hydrogen_treatment mixed
_refine_ls_matrix_type full
_refine_ls_number_parameters 590
_refine_ls_number_reflns 10065
_refine_ls_number_restraints 33
_refine_ls_restrained_S_all 1.048
_refine_ls_R_factor_all 0.0560
_refine_ls_R_factor_gt 0.0359
_refine_ls_shift/su_max 0.001
_refine_ls_shift/su_mean 0.000
_refine_ls_structure_factor_coef Fsqd
_refine_ls_weighting_details 'calc w=1/[\s^2^(Fo^2^)+(0.0692P)^2^+4.0104P] where P=(Fo^2^+2Fc^2^)/3'
_refine_ls_weighting_scheme calc
_refine_ls_wR_factor_gt 0.1026
_refine_ls_wR_factor_ref 0.1185
_reflns_number_gt 7778
_reflns_number_total 10096
_reflns_threshold_expression >2sigma(I)
_cod_data_source_file c6dt02962k2.cif
_cod_data_source_block t
_cod_depositor_comments
;
The following automatic conversions were performed:

'_symmetry_cell_setting' value 'Triclinic' changed to 'triclinic'
according to
/usr/data/users/saulius/crontab/automatic-downloads/rss-feeds/RSC/lib/dictionaries/cif_core.dic
dictionary named 'cif_core.dic' version 2.4.2 from 2011-04-26.

'_exptl_crystal_density_meas' value 'not measured' was changed to '?'
- the value is perceived as not measured.

Automatic conversion script
Id: cif_fix_values 4268 2015-11-12 08:31:59Z antanas 

 Adding full bibliography for 7040616--7040622.cif.
;
_cod_original_sg_symbol_H-M P-1
_cod_database_code 7040621

loop_
_symmetry_equiv_pos_as_xyz
'x, y, z'
'-x, -y, -z'

loop_
_atom_site_label
_atom_site_type_symbol
_atom_site_fract_x
_atom_site_fract_y
_atom_site_fract_z
_atom_site_U_iso_or_equiv
_atom_site_adp_type
_atom_site_occupancy
_atom_site_symmetry_multiplicity
_atom_site_calc_flag
_atom_site_refinement_flags
_atom_site_disorder_assembly
_atom_site_disorder_group
Yb1 Yb 0.68145(2) 0.372287(19) 0.295878(16) 0.03492(9) Uani 1 1 d D A -1
N1 N 0.6181(4) 0.3149(4) 0.4313(3) 0.0354(10) Uani 1 1 d . A -1
C1 C 0.7046(6) 0.1483(5) 0.3693(4) 0.0434(14) Uani 1 1 d . A -1
O1 O 0.6947(6) 0.2155(4) 0.3090(3) 0.0614(14) Uani 1 1 d . A -1
Yb2 Yb 0.75716(2) 0.669404(19) 0.273533(15) 0.03280(8) Uani 1 1 d D A -1
O2 O 0.7084(4) 0.5333(3) 0.3664(2) 0.0338(8) Uani 1 1 d . A -1
N2 N 0.7143(4) 0.7147(4) 0.1227(3) 0.0387(11) Uani 1 1 d . A -1
C2 C 0.6705(5) 0.1518(4) 0.4504(4) 0.0384(13) Uani 1 1 d . A -1
N3 N 0.4379(6) 0.2818(5) 0.1906(4) 0.0554(15) Uani 1 1 d . A -1
O3 O 0.8788(4) 0.7239(3) 0.4281(3) 0.0452(10) Uani 1 1 d . A -1
C3 C 0.6762(5) 0.0690(5) 0.5111(4) 0.0406(14) Uani 1 1 d . A -1
N4 N 0.5383(5) 0.6954(5) 0.3006(4) 0.0485(13) Uani 1 1 d . A -1
O4 O 0.8679(4) 0.8366(3) 0.2707(3) 0.0504(11) Uani 1 1 d . A -1
C4 C 0.6436(6) 0.0646(6) 0.5939(5) 0.0535(17) Uani 1 1 d . A -1
H4 H 0.6180 0.1182 0.6131 0.064 Uiso 1 1 calc R A -1
O5 O 0.6983(4) 0.5042(3) 0.1984(2) 0.0367(9) Uani 1 1 d . A -1
C5 C 0.6484(7) -0.0171(7) 0.6476(6) 0.065(2) Uani 1 1 d . A -1
H5 H 0.6276 -0.0174 0.7029 0.078 Uiso 1 1 calc R A -1
O6 O 0.8028(5) 0.3634(4) 0.1826(3) 0.0570(12) Uani 1 1 d . A -1
C6 C 0.6845(7) -0.1000(6) 0.6197(6) 0.064(2) Uani 1 1 d . A -1
H6 H 0.6846 -0.1566 0.6553 0.077 Uiso 1 1 calc R A -1
C7 C 0.7185(7) -0.0971(5) 0.5418(6) 0.059(2) Uani 1 1 d . A -1
H7 H 0.7437 -0.1516 0.5238 0.071 Uiso 1 1 calc R A -1
O7 O 0.90889(12) 0.4460(5) 0.3547(5) 0.106(2) Uani 1 1 d DU A -1
H7A H 0.9429 0.4397 0.3124 0.127 Uiso 1 1 d RD A -1
O8 O 0.4619(4) 0.3382(5) 0.2622(3) 0.0567(12) Uani 1 1 d . A -1
C8 C 0.7172(6) -0.0134(5) 0.4862(5) 0.0458(15) Uani 1 1 d . A -1
O9 O 0.5280(5) 0.2686(4) 0.1668(3) 0.0606(13) Uani 1 1 d . A -1
C9 C 0.7563(7) -0.0096(5) 0.4048(5) 0.0548(18) Uani 1 1 d . A -1
H9 H 0.7858 -0.0622 0.3893 0.066 Uiso 1 1 calc R A -1
C10 C 0.7525(7) 0.0677(5) 0.3489(5) 0.0518(17) Uani 1 1 d . A -1
H10 H 0.7813 0.0688 0.2965 0.062 Uiso 1 1 calc R A -1
O10 O 0.3322(6) 0.2418(6) 0.1489(4) 0.096(2) Uani 1 1 d . A -1
C11 C 0.6216(6) 0.2319(5) 0.4738(4) 0.0381(13) Uani 1 1 d . A -1
H11 H 0.5892 0.2225 0.5250 0.046 Uiso 1 1 calc R A -1
O11 O 0.9483(3) 0.6439(4) 0.2753(4) 0.0692(15) Uani 1 1 d D A -1
H11A H 0.9497 0.5848 0.2966 0.083 Uiso 1 1 d RD A -1
O12 O 0.6410(5) 0.7366(4) 0.3531(4) 0.0613(13) Uani 1 1 d . A -1
C12 C 0.5634(5) 0.3837(5) 0.4705(4) 0.0383(13) Uani 1 1 d . A -1
H12A H 0.5209 0.3461 0.5159 0.046 Uiso 1 1 calc R A -1
H12B H 0.5025 0.3979 0.4252 0.046 Uiso 1 1 calc R A -1
O13 O 0.5339(4) 0.6316(5) 0.2387(3) 0.0647(14) Uani 1 1 d . A -1
C13 C 0.6656(5) 0.4903(5) 0.5108(4) 0.0365(12) Uani 1 1 d . A -1
C14 C 0.7313(5) 0.5591(4) 0.4551(4) 0.0322(12) Uani 1 1 d . A -1
O14 O 0.4464(5) 0.7136(5) 0.3100(4) 0.0814(18) Uani 1 1 d . A -1
C15 C 0.8249(6) 0.6593(5) 0.4903(4) 0.0375(13) Uani 1 1 d . A -1
C16 C 0.8547(7) 0.6872(5) 0.5808(4) 0.0487(16) Uani 1 1 d . A -1
H16 H 0.9184 0.7525 0.6043 0.058 Uiso 1 1 calc R A -1
C17 C 0.7897(8) 0.6179(6) 0.6351(4) 0.0581(19) Uani 1 1 d . A -1
H17 H 0.8092 0.6366 0.6958 0.070 Uiso 1 1 calc R A -1
C18 C 0.6949(7) 0.5198(5) 0.6010(4) 0.0505(16) Uani 1 1 d . A -1
H18 H 0.6508 0.4738 0.6387 0.061 Uiso 1 1 calc R A -1
C19 C 0.9913(6) 0.8148(6) 0.4599(5) 0.0540(18) Uani 1 1 d . A -1
H19A H 1.0163 0.8142 0.5228 0.081 Uiso 1 1 calc R A -1
H19B H 0.9775 0.8809 0.4466 0.081 Uiso 1 1 calc R A -1
H19C H 1.0558 0.8105 0.4316 0.081 Uiso 1 1 calc R A -1
C20 C 0.9003(6) 0.9168(5) 0.2194(4) 0.0407(13) Uani 1 1 d . A -1
C21 C 0.8447(5) 0.9092(5) 0.1306(4) 0.0378(13) Uani 1 1 d . A -1
C22 C 0.8840(6) 1.0020(5) 0.0794(4) 0.0422(14) Uani 1 1 d . A -1
C23 C 0.8287(7) 1.0045(6) -0.0097(5) 0.0565(18) Uani 1 1 d . A -1
H23 H 0.7616 0.9437 -0.0379 0.068 Uiso 1 1 calc R A -1
C24 C 0.8713(8) 1.0940(7) -0.0557(6) 0.066(2) Uani 1 1 d . A -1
H24 H 0.8314 1.0937 -0.1140 0.079 Uiso 1 1 calc R A -1
C25 C 0.9744(8) 1.1866(6) -0.0167(6) 0.063(2) Uani 1 1 d . A -1
H25 H 1.0044 1.2462 -0.0492 0.076 Uiso 1 1 calc R A -1
C26 C 1.0295(7) 1.1876(5) 0.0692(6) 0.0544(18) Uani 1 1 d . A -1
H26 H 1.0977 1.2486 0.0956 0.065 Uiso 1 1 calc R A -1
C27 C 0.9849(6) 1.0976(5) 0.1191(5) 0.0467(15) Uani 1 1 d . A -1
C28 C 1.0424(7) 1.1014(5) 0.2082(5) 0.0558(18) Uani 1 1 d . A -1
H28 H 1.1100 1.1635 0.2335 0.067 Uiso 1 1 calc R A -1
C29 C 1.0010(7) 1.0156(5) 0.2589(5) 0.0543(17) Uani 1 1 d . A -1
H29 H 1.0378 1.0212 0.3186 0.065 Uiso 1 1 calc R A -1
C30 C 0.7532(6) 0.8072(5) 0.0884(4) 0.0403(14) Uani 1 1 d . A -1
H30 H 0.7177 0.8079 0.0292 0.048 Uiso 1 1 calc R A -1
C31 C 0.6256(6) 0.6219(5) 0.0608(4) 0.0456(15) Uani 1 1 d . A -1
H31A H 0.5522 0.5849 0.0852 0.055 Uiso 1 1 calc R A -1
H31B H 0.5991 0.6480 0.0046 0.055 Uiso 1 1 calc R A -1
C32 C 0.6890(6) 0.5450(5) 0.0469(4) 0.0475(16) Uani 1 1 d . A -1
C33 C 0.7229(6) 0.4891(5) 0.1188(4) 0.0414(14) Uani 1 1 d . A -1
C34 C 0.7809(7) 0.4163(6) 0.1073(5) 0.0525(17) Uani 1 1 d . A -1
C35 C 0.8109(10) 0.4016(7) 0.0274(6) 0.079(3) Uani 1 1 d . A -1
H35 H 0.8513 0.3540 0.0205 0.095 Uiso 1 1 calc R A -1
C36 C 0.7804(11) 0.4579(8) -0.0414(6) 0.090(3) Uani 1 1 d . A -1
H36 H 0.8018 0.4489 -0.0952 0.108 Uiso 1 1 calc R A -1
C37 C 0.7187(8) 0.5278(6) -0.0338(5) 0.063(2) Uani 1 1 d . A -1
H37 H 0.6971 0.5634 -0.0825 0.076 Uiso 1 1 calc R A -1
C38 C 0.8779(9) 0.2977(8) 0.1818(7) 0.080(3) Uani 1 1 d . A -1
H38A H 0.8364 0.2391 0.1364 0.121 Uiso 1 1 calc R A -1
H38B H 0.8894 0.2687 0.2383 0.121 Uiso 1 1 calc R A -1
H38C H 0.9577 0.3418 0.1699 0.121 Uiso 1 1 calc R A -1
C39 C 1.0709(9) 0.7253(6) 0.2665(9) 0.116(4) Uani 1 1 d D A -1
H39A H 1.0594 0.7775 0.2250 0.139 Uiso 1 1 calc R A -1
H39B H 1.1167 0.7643 0.3234 0.139 Uiso 1 1 calc R A -1
C40 C 1.1367(12) 0.6662(13) 0.2351(12) 0.152(6) Uani 1 1 d . A -1
H40A H 1.2166 0.7158 0.2273 0.228 Uiso 1 1 calc R A -1
H40B H 1.0895 0.6271 0.1794 0.228 Uiso 1 1 calc R A -1
H40C H 1.1485 0.6158 0.2773 0.228 Uiso 1 1 calc R A -1
C41 C 0.9462(10) 0.4559(9) 0.4426(5) 0.130(3) Uani 1 1 d DU A -1
H41A H 0.9741 0.3976 0.4628 0.156 Uiso 1 1 calc RD A -1
H41B H 0.8794 0.4552 0.4715 0.156 Uiso 1 1 calc RD A -1
C42 C 1.0531(9) 0.5647(9) 0.4608(8) 0.130(3) Uani 1 1 d D A -1
H42A H 1.0904 0.5761 0.5228 0.195 Uiso 1 1 calc R A -1
H42B H 1.0222 0.6214 0.4440 0.195 Uiso 1 1 calc RD A -1
H42C H 1.1144 0.5658 0.4272 0.195 Uiso 1 1 calc R A -1
N5 N 0.5368(11) 0.0167(6) 0.1574(5) 0.073(3) Uani 0.50 1 d PG B -1
C43 C 0.5305(12) 0.0340(6) 0.0681(5) 0.073(3) Uani 0.50 1 d PGU B -1
H43 H 0.5540 0.1045 0.0502 0.087 Uiso 0.50 1 calc PR B -1
C44 C 0.4889(13) -0.0541(8) 0.0054(4) 0.078(4) Uani 0.50 1 d PGU B -1
H44 H 0.4847 -0.0426 -0.0544 0.094 Uiso 0.50 1 calc PR B -1
C45 C 0.4537(11) -0.1595(7) 0.0321(5) 0.074(4) Uani 0.50 1 d PGU B -1
H45 H 0.4259 -0.2184 -0.0098 0.089 Uiso 0.50 1 calc PR B -1
C46 C 0.4600(10) -0.1767(5) 0.1215(6) 0.056(3) Uani 0.50 1 d PGU B -1
H46 H 0.4364 -0.2472 0.1394 0.068 Uiso 0.50 1 calc PR B -1
C47 C 0.5015(11) -0.0886(7) 0.1842(4) 0.058(4) Uani 0.50 1 d PG B -1
H47 H 0.5057 -0.1002 0.2440 0.069 Uiso 0.50 1 calc PR B -1

loop_
_atom_site_aniso_label
_atom_site_aniso_U_11
_atom_site_aniso_U_22
_atom_site_aniso_U_33
_atom_site_aniso_U_23
_atom_site_aniso_U_13
_atom_site_aniso_U_12
Yb1 0.04058(15) 0.03191(14) 0.03325(14) -0.00299(10) 0.00429(11) 0.01618(11)
N1 0.036(3) 0.029(2) 0.041(3) -0.004(2) 0.005(2) 0.012(2)
C1 0.051(4) 0.035(3) 0.047(4) -0.008(3) 0.001(3) 0.023(3)
O1 0.108(4) 0.058(3) 0.044(3) 0.009(2) 0.024(3) 0.057(3)
Yb2 0.03217(14) 0.03010(14) 0.03244(14) -0.00156(10) 0.00482(10) 0.00807(10)
O2 0.039(2) 0.0316(19) 0.0287(19) -0.0026(15) 0.0025(16) 0.0127(16)
N2 0.033(2) 0.036(3) 0.038(3) -0.002(2) 0.003(2) 0.004(2)
C2 0.033(3) 0.030(3) 0.048(3) -0.003(2) -0.003(3) 0.012(2)
N3 0.045(3) 0.055(4) 0.044(3) 0.007(3) -0.004(3) 0.001(3)
O3 0.040(2) 0.040(2) 0.041(2) -0.0027(19) -0.0011(19) 0.0037(18)
C3 0.031(3) 0.031(3) 0.050(4) 0.003(3) -0.002(3) 0.005(2)
N4 0.051(3) 0.054(3) 0.055(3) 0.018(3) 0.024(3) 0.029(3)
O4 0.058(3) 0.035(2) 0.039(2) -0.0005(18) 0.001(2) -0.002(2)
C4 0.048(4) 0.048(4) 0.061(4) 0.008(3) 0.003(3) 0.017(3)
O5 0.042(2) 0.037(2) 0.032(2) -0.0034(16) 0.0074(17) 0.0155(18)
C5 0.064(5) 0.066(5) 0.063(5) 0.025(4) 0.010(4) 0.023(4)
O6 0.064(3) 0.059(3) 0.065(3) -0.001(2) 0.021(3) 0.038(3)
C6 0.054(4) 0.045(4) 0.086(6) 0.024(4) 0.002(4) 0.016(3)
C7 0.052(4) 0.035(3) 0.084(6) 0.009(4) -0.005(4) 0.018(3)
O7 0.084(4) 0.125(5) 0.110(5) -0.049(4) -0.028(4) 0.064(4)
O8 0.047(3) 0.076(3) 0.044(3) -0.002(2) 0.006(2) 0.021(2)
C8 0.037(3) 0.027(3) 0.063(4) 0.001(3) -0.007(3) 0.009(2)
O9 0.062(3) 0.057(3) 0.055(3) -0.013(2) 0.005(3) 0.015(3)
C9 0.059(4) 0.033(3) 0.071(5) -0.010(3) -0.003(4) 0.024(3)
C10 0.068(5) 0.039(3) 0.052(4) -0.011(3) 0.003(3) 0.028(3)
O10 0.055(4) 0.120(6) 0.072(4) -0.002(4) -0.017(3) -0.003(3)
C11 0.041(3) 0.031(3) 0.041(3) 0.003(2) 0.006(3) 0.012(2)
O11 0.039(3) 0.069(3) 0.099(4) -0.008(3) 0.017(3) 0.018(2)
O12 0.055(3) 0.054(3) 0.072(3) -0.017(3) 0.008(3) 0.019(2)
C12 0.039(3) 0.037(3) 0.044(3) 0.002(3) 0.015(3) 0.017(3)
O13 0.042(3) 0.099(4) 0.052(3) -0.009(3) 0.003(2) 0.029(3)
C13 0.042(3) 0.038(3) 0.036(3) 0.002(2) 0.007(2) 0.022(3)
C14 0.036(3) 0.032(3) 0.032(3) 0.001(2) 0.003(2) 0.019(2)
O14 0.071(4) 0.109(5) 0.095(4) 0.036(4) 0.041(3) 0.058(4)
C15 0.044(3) 0.032(3) 0.036(3) -0.001(2) 0.000(3) 0.018(3)
C16 0.061(4) 0.039(3) 0.038(3) -0.003(3) -0.002(3) 0.016(3)
C17 0.094(6) 0.050(4) 0.031(3) -0.007(3) 0.007(3) 0.030(4)
C18 0.076(5) 0.046(4) 0.036(3) 0.004(3) 0.018(3) 0.026(3)
C19 0.044(4) 0.049(4) 0.048(4) -0.002(3) -0.002(3) -0.002(3)
C20 0.038(3) 0.033(3) 0.047(3) 0.001(3) 0.008(3) 0.008(2)
C21 0.035(3) 0.033(3) 0.046(3) 0.002(2) 0.013(3) 0.011(2)
C22 0.040(3) 0.038(3) 0.054(4) 0.004(3) 0.016(3) 0.018(3)
C23 0.061(4) 0.048(4) 0.059(4) 0.011(3) 0.014(4) 0.017(3)
C24 0.083(6) 0.063(5) 0.061(5) 0.022(4) 0.023(4) 0.033(4)
C25 0.076(5) 0.044(4) 0.088(6) 0.026(4) 0.044(5) 0.031(4)
C26 0.050(4) 0.037(3) 0.080(5) 0.012(3) 0.030(4) 0.012(3)
C27 0.046(4) 0.035(3) 0.066(4) 0.006(3) 0.026(3) 0.015(3)
C28 0.057(4) 0.029(3) 0.074(5) -0.002(3) 0.018(4) 0.005(3)
C29 0.053(4) 0.036(3) 0.059(4) -0.007(3) 0.001(3) 0.004(3)
C30 0.043(3) 0.041(3) 0.035(3) 0.006(3) 0.012(3) 0.011(3)
C31 0.045(4) 0.041(3) 0.034(3) 0.001(3) 0.000(3) 0.000(3)
C32 0.050(4) 0.036(3) 0.040(3) -0.005(3) 0.009(3) -0.004(3)
C33 0.045(3) 0.035(3) 0.035(3) -0.006(2) 0.012(3) 0.001(3)
C34 0.063(4) 0.048(4) 0.051(4) -0.002(3) 0.025(3) 0.020(3)
C35 0.114(7) 0.070(5) 0.072(6) -0.002(5) 0.053(6) 0.037(5)
C36 0.132(9) 0.078(6) 0.055(5) -0.006(5) 0.047(6) 0.020(6)
C37 0.089(6) 0.052(4) 0.041(4) -0.005(3) 0.022(4) 0.014(4)
C38 0.080(6) 0.093(7) 0.097(7) 0.012(5) 0.036(5) 0.057(5)
C39 0.066(6) 0.125(10) 0.160(12) 0.002(8) 0.050(7) 0.025(6)
C40 0.101(9) 0.176(15) 0.220(18) 0.024(13) 0.077(11) 0.077(10)
C41 0.092(5) 0.157(7) 0.150(6) -0.008(7) -0.010(6) 0.073(5)
C42 0.092(5) 0.157(7) 0.150(6) -0.008(7) -0.010(6) 0.073(5)
N5 0.105(7) 0.061(6) 0.039(4) 0.010(4) 0.003(5) 0.021(5)
C43 0.105(7) 0.061(6) 0.039(4) 0.010(4) 0.003(5) 0.021(5)
C44 0.107(9) 0.075(8) 0.040(6) 0.003(6) 0.008(7) 0.020(8)
C45 0.076(9) 0.068(8) 0.065(7) 0.008(7) 0.001(7) 0.019(7)
C46 0.064(8) 0.054(7) 0.046(6) 0.013(6) 0.006(6) 0.019(6)
C47 0.090(11) 0.043(7) 0.042(7) 0.021(6) 0.015(7) 0.027(8)

loop_
_atom_type_symbol
_atom_type_description
_atom_type_scat_dispersion_real
_atom_type_scat_dispersion_imag
_atom_type_scat_source
C C 0.0033 0.0016 'International Tables Vol C Tables 4.2.6.8 and 6.1.1.4'
H H 0.0000 0.0000 'International Tables Vol C Tables 4.2.6.8 and 6.1.1.4'
N N 0.0061 0.0033 'International Tables Vol C Tables 4.2.6.8 and 6.1.1.4'
O O 0.0106 0.0060 'International Tables Vol C Tables 4.2.6.8 and 6.1.1.4'
Yb Yb -0.3850 5.5486 'International Tables Vol C Tables 4.2.6.8 and 6.1.1.4'

loop_
_geom_angle_atom_site_label_1
_geom_angle_atom_site_label_2
_geom_angle_atom_site_label_3
_geom_angle
O1 Yb1 O2 146.48(16)
O1 Yb1 O5 141.19(15)
O2 Yb1 O5 69.27(14)
O1 Yb1 N1 74.71(16)
O2 Yb1 N1 78.32(14)
O5 Yb1 N1 143.75(14)
O1 Yb1 O8 105.4(2)
O2 Yb1 O8 87.26(16)
O5 Yb1 O8 85.57(16)
N1 Yb1 O8 76.92(16)
O1 Yb1 O7 85.7(2)
O2 Yb1 O7 78.42(16)
O5 Yb1 O7 91.60(19)
N1 Yb1 O7 97.5(2)
O8 Yb1 O7 165.47(19)
O1 Yb1 O9 78.9(2)
O2 Yb1 O9 130.59(16)
O5 Yb1 O9 79.22(16)
N1 Yb1 O9 112.33(17)
O8 Yb1 O9 52.41(17)
O7 Yb1 O9 140.91(19)
O1 Yb1 O6 77.28(17)
O2 Yb1 O6 121.60(15)
O5 Yb1 O6 66.12(15)
N1 Yb1 O6 149.08(16)
O8 Yb1 O6 123.66(17)
O7 Yb1 O6 67.36(19)
O9 Yb1 O6 74.26(18)
O1 Yb1 N3 92.0(2)
O2 Yb1 N3 109.82(18)
O5 Yb1 N3 81.82(15)
N1 Yb1 N3 94.71(17)
O8 Yb1 N3 26.24(18)
O7 Yb1 N3 166.5(2)
O9 Yb1 N3 26.17(18)
O6 Yb1 N3 99.14(18)
O1 Yb1 C33 119.62(17)
O2 Yb1 C33 90.03(14)
O5 Yb1 C33 21.58(15)
N1 Yb1 C33 164.36(17)
O8 Yb1 C33 92.28(17)
O7 Yb1 C33 90.2(2)
O9 Yb1 C33 67.66(17)
O6 Yb1 C33 46.55(17)
N3 Yb1 C33 79.31(16)
O1 Yb1 Yb2 163.30(16)
O2 Yb1 Yb2 35.01(10)
O5 Yb1 Yb2 34.98(9)
N1 Yb1 Yb2 113.06(11)
O8 Yb1 Yb2 91.00(13)
O7 Yb1 Yb2 78.73(15)
O9 Yb1 Yb2 109.74(13)
O6 Yb1 Yb2 91.06(11)
N3 Yb1 Yb2 101.70(13)
C33 Yb1 Yb2 55.09(11)
C11 N1 C12 115.6(5)
C11 N1 Yb1 129.9(4)
C12 N1 Yb1 114.5(4)
O1 C1 C2 123.1(5)
O1 C1 C10 117.2(6)
C2 C1 C10 119.7(6)
C1 O1 Yb1 140.6(4)
O4 Yb2 O2 142.56(14)
O4 Yb2 O5 141.90(16)
O2 Yb2 O5 69.35(14)
O4 Yb2 O11 83.81(18)
O2 Yb2 O11 88.46(16)
O5 Yb2 O11 75.69(15)
O4 Yb2 O12 84.47(18)
O2 Yb2 O12 82.11(17)
O5 Yb2 O12 128.95(16)
O11 Yb2 O12 146.53(19)
O4 Yb2 N2 73.23(16)
O2 Yb2 N2 144.19(14)
O5 Yb2 N2 78.86(15)
O11 Yb2 N2 99.51(18)
O12 Yb2 N2 106.89(19)
O4 Yb2 O13 113.3(2)
O2 Yb2 O13 85.07(17)
O5 Yb2 O13 82.96(17)
O11 Yb2 O13 158.62(19)
O12 Yb2 O13 52.33(18)
N2 Yb2 O13 74.85(17)
O4 Yb2 O3 76.07(15)
O2 Yb2 O3 66.57(13)
O5 Yb2 O3 126.55(14)
O11 Yb2 O3 74.44(18)
O12 Yb2 O3 72.33(17)
N2 Yb2 O3 149.19(15)
O13 Yb2 O3 120.82(16)
O4 Yb2 N4 98.00(18)
O2 Yb2 N4 84.67(15)
O5 Yb2 N4 107.33(16)
O11 Yb2 N4 170.85(18)
O12 Yb2 N4 26.09(17)
N2 Yb2 N4 89.59(17)
O13 Yb2 N4 26.36(17)
O3 Yb2 N4 97.22(17)
O4 Yb2 C14 121.46(15)
O2 Yb2 C14 21.95(13)
O5 Yb2 C14 91.12(14)
O11 Yb2 C14 91.17(17)
O12 Yb2 C14 68.83(17)
N2 Yb2 C14 162.97(15)
O13 Yb2 C14 90.39(17)
O3 Yb2 C14 46.86(14)
N4 Yb2 C14 80.21(15)
O4 Yb2 Yb1 158.62(14)
O2 Yb2 Yb1 34.95(9)
O5 Yb2 Yb1 35.13(10)
O11 Yb2 Yb1 75.17(11)
O12 Yb2 Yb1 111.08(13)
N2 Yb2 Yb1 113.69(11)
O13 Yb2 Yb1 88.09(15)
O3 Yb2 Yb1 94.26(10)
N4 Yb2 Yb1 102.16(11)
C14 Yb2 Yb1 56.24(10)
C14 O2 Yb2 119.3(3)
C14 O2 Yb1 128.0(3)
Yb2 O2 Yb1 110.04(15)
C30 N2 C31 115.6(5)
C30 N2 Yb2 130.3(4)
C31 N2 Yb2 114.1(4)
C1 C2 C11 121.6(5)
C1 C2 C3 119.4(5)
C11 C2 C3 118.9(6)
O10 N3 O9 122.8(7)
O10 N3 O8 120.5(7)
O9 N3 O8 116.7(5)
O10 N3 Yb1 177.3(5)
O9 N3 Yb1 59.1(3)
O8 N3 Yb1 57.6(3)
C15 O3 C19 117.1(5)
C15 O3 Yb2 114.2(3)
C19 O3 Yb2 128.7(4)
C4 C3 C8 116.8(6)
C4 C3 C2 124.1(6)
C8 C3 C2 119.1(6)
O14 N4 O12 122.2(6)
O14 N4 O13 121.7(7)
O12 N4 O13 116.1(5)
O14 N4 Yb2 175.5(5)
O12 N4 Yb2 57.0(3)
O13 N4 Yb2 59.5(3)
C20 O4 Yb2 144.6(4)
C5 C4 C3 121.4(7)
C5 C4 H4 119.3
C3 C4 H4 119.3
C33 O5 Yb2 124.5(3)
C33 O5 Yb1 119.7(4)
Yb2 O5 Yb1 109.89(15)
C4 C5 C6 120.5(8)
C4 C5 H5 119.8
C6 C5 H5 119.8
C34 O6 C38 117.7(6)
C34 O6 Yb1 114.8(4)
C38 O6 Yb1 127.0(5)
C7 C6 C5 119.5(7)
C7 C6 H6 120.2
C5 C6 H6 120.2
C6 C7 C8 121.2(7)
C6 C7 H7 119.4
C8 C7 H7 119.4
C41 O7 Yb1 116.7(5)
C41 O7 H7A 133.4
Yb1 O7 H7A 106.6
N3 O8 Yb1 96.2(4)
C7 C8 C9 120.8(7)
C7 C8 C3 120.4(7)
C9 C8 C3 118.8(6)
N3 O9 Yb1 94.7(4)
C10 C9 C8 122.2(6)
C10 C9 H9 118.9
C8 C9 H9 118.9
C9 C10 C1 120.5(7)
C9 C10 H10 119.7
C1 C10 H10 119.7
N1 C11 C2 127.0(6)
N1 C11 H11 116.5
C2 C11 H11 116.5
C39 O11 Yb2 128.7(4)
C39 O11 H11A 116.0
Yb2 O11 H11A 113.3
N4 O12 Yb2 96.9(4)
N1 C12 C13 109.7(5)
N1 C12 H12A 109.7
C13 C12 H12A 109.7
N1 C12 H12B 109.7
C13 C12 H12B 109.7
H12A C12 H12B 108.2
N4 O13 Yb2 94.2(4)
C14 C13 C18 119.6(6)
C14 C13 C12 118.3(5)
C18 C13 C12 122.1(6)
C13 C14 O2 122.1(5)
C13 C14 C15 119.6(5)
O2 C14 C15 118.3(5)
C13 C14 Yb2 153.6(4)
O2 C14 Yb2 38.8(2)
C15 C14 Yb2 82.5(3)
C16 C15 O3 125.2(5)
C16 C15 C14 120.3(6)
O3 C15 C14 114.5(5)
C15 C16 C17 119.4(6)
C15 C16 H16 120.3
C17 C16 H16 120.3
C16 C17 C18 120.9(6)
C16 C17 H17 119.6
C18 C17 H17 119.6
C13 C18 C17 120.2(6)
C13 C18 H18 119.9
C17 C18 H18 119.9
O3 C19 H19A 109.5
O3 C19 H19B 109.5
H19A C19 H19B 109.5
O3 C19 H19C 109.5
H19A C19 H19C 109.5
H19B C19 H19C 109.5
O4 C20 C21 123.2(5)
O4 C20 C29 116.9(6)
C21 C20 C29 119.9(6)
C20 C21 C22 119.7(5)
C20 C21 C30 120.2(5)
C22 C21 C30 120.0(6)
C23 C22 C21 124.0(6)
C23 C22 C27 116.6(6)
C21 C22 C27 119.4(6)
C24 C23 C22 121.6(7)
C24 C23 H23 119.2
C22 C23 H23 119.2
C23 C24 C25 121.2(8)
C23 C24 H24 119.4
C25 C24 H24 119.4
C26 C25 C24 118.9(7)
C26 C25 H25 120.5
C24 C25 H25 120.5
C25 C26 C27 121.1(7)
C25 C26 H26 119.5
C27 C26 H26 119.5
C26 C27 C28 119.9(6)
C26 C27 C22 120.5(7)
C28 C27 C22 119.5(6)
C29 C28 C27 121.5(6)
C29 C28 H28 119.3
C27 C28 H28 119.3
C28 C29 C20 119.9(7)
C28 C29 H29 120.1
C20 C29 H29 120.1
N2 C30 C21 128.0(6)
N2 C30 H30 116.0
C21 C30 H30 116.0
C32 C31 N2 108.8(5)
C32 C31 H31A 109.9
N2 C31 H31A 109.9
C32 C31 H31B 109.9
N2 C31 H31B 109.9
H31A C31 H31B 108.3
C37 C32 C33 118.3(7)
C37 C32 C31 122.9(7)
C33 C32 C31 118.8(6)
O5 C33 C34 119.5(6)
O5 C33 C32 120.6(6)
C34 C33 C32 119.8(6)
O5 C33 Yb1 38.7(3)
C34 C33 Yb1 83.3(4)
C32 C33 Yb1 152.9(5)
C35 C34 O6 125.8(7)
C35 C34 C33 121.0(7)
O6 C34 C33 113.3(5)
C36 C35 C34 118.8(8)
C36 C35 H35 120.6
C34 C35 H35 120.6
C35 C36 C37 122.1(8)
C35 C36 H36 118.9
C37 C36 H36 118.9
C36 C37 C32 119.9(8)
C36 C37 H37 120.0
C32 C37 H37 120.0
C40 C39 O11 106.3(8)
C40 C39 H39A 110.5
O11 C39 H39A 110.5
C40 C39 H39B 110.5
O11 C39 H39B 110.5
H39A C39 H39B 108.7
C39 C40 H40A 109.5
C39 C40 H40B 109.5
H40A C40 H40B 109.5
C39 C40 H40C 109.5
H40A C40 H40C 109.5
H40B C40 H40C 109.5
O7 C41 C42 103.8(6)
O7 C41 H41A 111.0
C42 C41 H41A 111.0
O7 C41 H41B 111.0
C42 C41 H41B 111.0
H41A C41 H41B 109.0
C41 C42 H42A 109.5
C41 C42 H42B 109.5
H42A C42 H42B 109.5
C41 C42 H42C 109.5
H42A C42 H42C 109.5
H42B C42 H42C 109.5
C43 N5 C47 120.0
N5 C43 C44 120.0
N5 C43 H43 120.0
C44 C43 H43 120.0
C45 C44 C43 120.0
C45 C44 H44 120.0
C43 C44 H44 120.0
C44 C45 C46 120.0
C44 C45 H45 120.0
C46 C45 H45 120.0
C47 C46 C45 120.0
C47 C46 H46 120.0
C45 C46 H46 120.0
C46 C47 N5 120.0
C46 C47 H47 120.0
N5 C47 H47 120.0

loop_
_geom_bond_atom_site_label_1
_geom_bond_atom_site_label_2
_geom_bond_distance
Yb1 O1 2.141(4)
Yb1 O2 2.276(4)
Yb1 O5 2.284(4)
Yb1 N1 2.383(5)
Yb1 O8 2.399(5)
Yb1 O7 2.467(2)
Yb1 O9 2.433(5)
Yb1 O6 2.481(5)
Yb1 N3 2.826(6)
Yb1 C33 3.172(6)
Yb1 Yb2 3.7332(8)
N1 C11 1.289(7)
N1 C12 1.472(7)
C1 O1 1.305(8)
C1 C2 1.389(9)
C1 C10 1.431(8)
Yb2 O4 2.126(4)
Yb2 O2 2.280(4)
Yb2 O5 2.276(4)
Yb2 O11 2.3801(17)
Yb2 O12 2.378(5)
Yb2 N2 2.408(5)
Yb2 O13 2.432(5)
Yb2 O3 2.488(4)
Yb2 N4 2.815(5)
Yb2 C14 3.176(6)
O2 C14 1.361(6)
N2 C30 1.295(8)
N2 C31 1.481(7)
C2 C11 1.448(8)
C2 C3 1.454(8)
N3 O10 1.204(7)
N3 O9 1.251(8)
N3 O8 1.257(8)
O3 C15 1.376(7)
O3 C19 1.425(7)
C3 C4 1.397(10)
C3 C8 1.416(9)
N4 O14 1.220(7)
N4 O12 1.247(7)
N4 O13 1.253(7)
O4 C20 1.312(7)
C4 C5 1.373(10)
C4 H4 0.9300
O5 C33 1.343(7)
C5 C6 1.403(12)
C5 H5 0.9300
O6 C34 1.388(9)
O6 C38 1.443(9)
C6 C7 1.333(11)
C6 H6 0.9300
C7 C8 1.404(9)
C7 H7 0.9300
O7 C41 1.333(4)
O7 H7A 0.8447
C8 C9 1.412(10)
C9 C10 1.347(10)
C9 H9 0.9300
C10 H10 0.9300
C11 H11 0.9300
O11 C39 1.484(5)
O11 H11A 0.8517
C12 C13 1.518(8)
C12 H12A 0.9700
C12 H12B 0.9700
C13 C14 1.381(8)
C13 C18 1.387(8)
C14 C15 1.404(8)
C15 C16 1.388(8)
C16 C17 1.365(10)
C16 H16 0.9300
C17 C18 1.388(10)
C17 H17 0.9300
C18 H18 0.9300
C19 H19A 0.9600
C19 H19B 0.9600
C19 H19C 0.9600
C20 C21 1.387(9)
C20 C29 1.442(8)
C21 C22 1.440(8)
C21 C30 1.442(8)
C22 C23 1.410(10)
C22 C27 1.419(9)
C23 C24 1.365(10)
C23 H23 0.9300
C24 C25 1.404(12)
C24 H24 0.9300
C25 C26 1.356(11)
C25 H25 0.9300
C26 C27 1.411(9)
C26 H26 0.9300
C27 C28 1.402(10)
C28 C29 1.373(10)
C28 H28 0.9300
C29 H29 0.9300
C30 H30 0.9300
C31 C32 1.496(10)
C31 H31A 0.9700
C31 H31B 0.9700
C32 C37 1.393(9)
C32 C33 1.408(10)
C33 C34 1.392(9)
C34 C35 1.375(10)
C35 C36 1.364(13)
C35 H35 0.9300
C36 C37 1.380(13)
C36 H36 0.9300
C37 H37 0.9300
C38 H38A 0.9600
C38 H38B 0.9600
C38 H38C 0.9600
C39 C40 1.420(15)
C39 H39A 0.9700
C39 H39B 0.9700
C40 H40A 0.9600
C40 H40B 0.9600
C40 H40C 0.9600
C41 C42 1.5101(11)
C41 H41A 0.9700
C41 H41B 0.9700
C42 H42A 0.9600
C42 H42B 0.9600
C42 H42C 0.9600
N5 C43 1.3900
N5 C47 1.3900
C43 C44 1.3900
C43 H43 0.9300
C44 C45 1.3900
C44 H44 0.9300
C45 C46 1.3900
C45 H45 0.9300
C46 C47 1.3900
C46 H46 0.9300
C47 H47 0.9300

loop_
_geom_hbond_atom_site_label_D
_geom_hbond_atom_site_label_H
_geom_hbond_atom_site_label_A
_geom_hbond_distance_DH
_geom_hbond_distance_HA
_geom_hbond_distance_DA
_geom_hbond_angle_DHA
O7 H7A O6 0.84 2.29 2.744(8) 113.6
O11 H11A O7 0.85 1.98 2.813(7) 164.1

loop_
_geom_torsion_atom_site_label_1
_geom_torsion_atom_site_label_2
_geom_torsion_atom_site_label_3
_geom_torsion_atom_site_label_4
_geom_torsion
O1 Yb1 N1 C11 7.9(5)
O2 Yb1 N1 C11 -152.0(5)
O5 Yb1 N1 C11 -178.6(4)
O8 Yb1 N1 C11 118.2(5)
O7 Yb1 N1 C11 -75.5(5)
O9 Yb1 N1 C11 78.8(5)
O6 Yb1 N1 C11 -17.8(7)
N3 Yb1 N1 C11 98.8(5)
C33 Yb1 N1 C11 165.5(5)
Yb2 Yb1 N1 C11 -156.4(5)
O1 Yb1 N1 C12 -170.1(4)
O2 Yb1 N1 C12 30.0(4)
O5 Yb1 N1 C12 3.3(5)
O8 Yb1 N1 C12 -59.9(4)
O7 Yb1 N1 C12 106.5(4)
O9 Yb1 N1 C12 -99.3(4)
O6 Yb1 N1 C12 164.1(4)
N3 Yb1 N1 C12 -79.3(4)
C33 Yb1 N1 C12 -12.6(8)
Yb2 Yb1 N1 C12 25.6(4)
C2 C1 O1 Yb1 21.2(12)
C10 C1 O1 Yb1 -159.1(6)
O2 Yb1 O1 C1 16.6(10)
O5 Yb1 O1 C1 165.2(6)
N1 Yb1 O1 C1 -21.0(7)
O8 Yb1 O1 C1 -92.4(8)
O7 Yb1 O1 C1 78.0(8)
O9 Yb1 O1 C1 -138.1(8)
O6 Yb1 O1 C1 145.8(8)
N3 Yb1 O1 C1 -115.3(8)
C33 Yb1 O1 C1 165.8(7)
Yb2 Yb1 O1 C1 99.1(8)
O1 Yb1 Yb2 O4 -8.9(6)
O2 Yb1 Yb2 O4 98.5(4)
O5 Yb1 Yb2 O4 -96.9(4)
N1 Yb1 Yb2 O4 106.1(3)
O8 Yb1 Yb2 O4 -177.7(3)
O7 Yb1 Yb2 O4 12.6(3)
O9 Yb1 Yb2 O4 -127.7(3)
O6 Yb1 Yb2 O4 -54.0(3)
N3 Yb1 Yb2 O4 -153.6(3)
C33 Yb1 Yb2 O4 -85.7(3)
O1 Yb1 Yb2 O2 -107.3(5)
O5 Yb1 Yb2 O2 164.6(2)
N1 Yb1 Yb2 O2 7.6(2)
O8 Yb1 Yb2 O2 83.8(2)
O7 Yb1 Yb2 O2 -85.9(2)
O9 Yb1 Yb2 O2 133.8(2)
O6 Yb1 Yb2 O2 -152.5(2)
N3 Yb1 Yb2 O2 107.9(2)
C33 Yb1 Yb2 O2 175.9(2)
O1 Yb1 Yb2 O5 88.1(5)
O2 Yb1 Yb2 O5 -164.6(2)
N1 Yb1 Yb2 O5 -157.0(2)
O8 Yb1 Yb2 O5 -80.8(2)
O7 Yb1 Yb2 O5 109.5(2)
O9 Yb1 Yb2 O5 -30.8(2)
O6 Yb1 Yb2 O5 42.9(2)
N3 Yb1 Yb2 O5 -56.7(2)
C33 Yb1 Yb2 O5 11.3(2)
O1 Yb1 Yb2 O11 2.0(5)
O2 Yb1 Yb2 O11 109.3(2)
O5 Yb1 Yb2 O11 -86.1(2)
N1 Yb1 Yb2 O11 116.89(19)
O8 Yb1 Yb2 O11 -166.91(19)
O7 Yb1 Yb2 O11 23.4(2)
O9 Yb1 Yb2 O11 -116.9(2)
O6 Yb1 Yb2 O11 -43.22(19)
N3 Yb1 Yb2 O11 -142.8(2)
C33 Yb1 Yb2 O11 -74.8(2)
O1 Yb1 Yb2 O12 -143.4(5)
O2 Yb1 Yb2 O12 -36.1(2)
O5 Yb1 Yb2 O12 128.5(2)
N1 Yb1 Yb2 O12 -28.47(19)
O8 Yb1 Yb2 O12 47.73(18)
O7 Yb1 Yb2 O12 -121.9(2)
O9 Yb1 Yb2 O12 97.8(2)
O6 Yb1 Yb2 O12 171.42(18)
N3 Yb1 Yb2 O12 71.9(2)
C33 Yb1 Yb2 O12 139.8(2)
O1 Yb1 Yb2 N2 96.0(5)
O2 Yb1 Yb2 N2 -156.7(2)
O5 Yb1 Yb2 N2 7.9(2)
N1 Yb1 Yb2 N2 -149.07(18)
O8 Yb1 Yb2 N2 -72.88(17)
O7 Yb1 Yb2 N2 117.5(2)
O9 Yb1 Yb2 N2 -22.82(19)
O6 Yb1 Yb2 N2 50.82(18)
N3 Yb1 Yb2 N2 -48.74(19)
C33 Yb1 Yb2 N2 19.21(19)
O1 Yb1 Yb2 O13 168.5(5)
O2 Yb1 Yb2 O13 -84.1(2)
O5 Yb1 Yb2 O13 80.5(2)
N1 Yb1 Yb2 O13 -76.54(17)
O8 Yb1 Yb2 O13 -0.35(16)
O7 Yb1 Yb2 O13 -169.99(19)
O9 Yb1 Yb2 O13 49.71(19)
O6 Yb1 Yb2 O13 123.35(17)
N3 Yb1 Yb2 O13 23.79(19)
C33 Yb1 Yb2 O13 91.74(19)
O1 Yb1 Yb2 O3 -70.7(4)
O2 Yb1 Yb2 O3 36.6(2)
O5 Yb1 Yb2 O3 -158.8(2)
N1 Yb1 Yb2 O3 44.23(16)
O8 Yb1 Yb2 O3 120.42(16)
O7 Yb1 Yb2 O3 -49.23(19)
O9 Yb1 Yb2 O3 170.48(17)
O6 Yb1 Yb2 O3 -115.88(16)
N3 Yb1 Yb2 O3 144.56(18)
C33 Yb1 Yb2 O3 -147.49(18)
O1 Yb1 Yb2 N4 -169.0(5)
O2 Yb1 Yb2 N4 -61.7(2)
O5 Yb1 Yb2 N4 102.9(2)
N1 Yb1 Yb2 N4 -54.10(18)
O8 Yb1 Yb2 N4 22.09(18)
O7 Yb1 Yb2 N4 -147.6(2)
O9 Yb1 Yb2 N4 72.15(19)
O6 Yb1 Yb2 N4 145.79(18)
N3 Yb1 Yb2 N4 46.23(19)
C33 Yb1 Yb2 N4 114.18(19)
O1 Yb1 Yb2 C14 -99.7(5)
O2 Yb1 Yb2 C14 7.6(2)
O5 Yb1 Yb2 C14 172.2(2)
N1 Yb1 Yb2 C14 15.21(17)
O8 Yb1 Yb2 C14 91.41(17)
O7 Yb1 Yb2 C14 -78.2(2)
O9 Yb1 Yb2 C14 141.46(18)
O6 Yb1 Yb2 C14 -144.90(17)
N3 Yb1 Yb2 C14 115.55(19)
C33 Yb1 Yb2 C14 -176.51(18)
O4 Yb2 O2 C14 19.2(5)
O5 Yb2 O2 C14 172.2(4)
O11 Yb2 O2 C14 97.0(4)
O12 Yb2 O2 C14 -50.8(4)
N2 Yb2 O2 C14 -158.8(4)
O13 Yb2 O2 C14 -103.4(4)
O3 Yb2 O2 C14 23.3(4)
N4 Yb2 O2 C14 -77.0(4)
Yb1 Yb2 O2 C14 162.8(5)
O4 Yb2 O2 Yb1 -143.6(2)
O5 Yb2 O2 Yb1 9.40(14)
O11 Yb2 O2 Yb1 -65.88(19)
O12 Yb2 O2 Yb1 146.32(19)
N2 Yb2 O2 Yb1 38.3(3)
O13 Yb2 O2 Yb1 93.72(19)
O3 Yb2 O2 Yb1 -139.6(2)
N4 Yb2 O2 Yb1 120.18(19)
C14 Yb2 O2 Yb1 -162.8(5)
O1 Yb1 O2 C14 -10.7(6)
O5 Yb1 O2 C14 -170.3(5)
N1 Yb1 O2 C14 26.2(4)
O8 Yb1 O2 C14 103.4(4)
O7 Yb1 O2 C14 -74.1(4)
O9 Yb1 O2 C14 135.7(4)
O6 Yb1 O2 C14 -128.2(4)
N3 Yb1 O2 C14 117.0(4)
C33 Yb1 O2 C14 -164.3(4)
Yb2 Yb1 O2 C14 -161.0(5)
O1 Yb1 O2 Yb2 150.2(3)
O5 Yb1 O2 Yb2 -9.37(14)
N1 Yb1 O2 Yb2 -172.9(2)
O8 Yb1 O2 Yb2 -95.66(18)
O7 Yb1 O2 Yb2 86.8(2)
O9 Yb1 O2 Yb2 -63.4(3)
O6 Yb1 O2 Yb2 32.8(2)
N3 Yb1 O2 Yb2 -82.02(19)
C33 Yb1 O2 Yb2 -3.38(18)
O4 Yb2 N2 C30 -4.2(5)
O2 Yb2 N2 C30 174.5(5)
O5 Yb2 N2 C30 -158.0(6)
O11 Yb2 N2 C30 -84.8(5)
O12 Yb2 N2 C30 74.4(6)
O13 Yb2 N2 C30 116.4(6)
O3 Yb2 N2 C30 -9.3(7)
N4 Yb2 N2 C30 94.2(5)
C14 Yb2 N2 C30 147.1(5)
Yb1 Yb2 N2 C30 -162.6(5)
O4 Yb2 N2 C31 178.3(4)
O2 Yb2 N2 C31 -2.9(6)
O5 Yb2 N2 C31 24.6(4)
O11 Yb2 N2 C31 97.8(4)
O12 Yb2 N2 C31 -103.0(4)
O13 Yb2 N2 C31 -61.1(4)
O3 Yb2 N2 C31 173.3(4)
N4 Yb2 N2 C31 -83.2(4)
C14 Yb2 N2 C31 -30.3(8)
Yb1 Yb2 N2 C31 19.9(4)
O1 C1 C2 C11 -0.2(10)
C10 C1 C2 C11 -180.0(6)
O1 C1 C2 C3 175.6(6)
C10 C1 C2 C3 -4.1(9)
O1 Yb1 N3 O10 76(13)
O2 Yb1 N3 O10 -78(13)
O5 Yb1 N3 O10 -142(13)
N1 Yb1 N3 O10 1(13)
O8 Yb1 N3 O10 -46(13)
O7 Yb1 N3 O10 156(13)
O9 Yb1 N3 O10 135(13)
O6 Yb1 N3 O10 154(13)
C33 Yb1 N3 O10 -164(13)
Yb2 Yb1 N3 O10 -113(13)
O1 Yb1 N3 O9 -59.3(4)
O2 Yb1 N3 O9 146.6(4)
O5 Yb1 N3 O9 82.2(4)
N1 Yb1 N3 O9 -134.1(4)
O8 Yb1 N3 O9 178.8(7)
O7 Yb1 N3 O9 20.7(10)
O6 Yb1 N3 O9 18.1(4)
C33 Yb1 N3 O9 60.5(4)
Yb2 Yb1 N3 O9 111.1(4)
O1 Yb1 N3 O8 121.9(4)
O2 Yb1 N3 O8 -32.2(4)
O5 Yb1 N3 O8 -96.6(4)
N1 Yb1 N3 O8 47.1(4)
O7 Yb1 N3 O8 -158.1(8)
O9 Yb1 N3 O8 -178.8(7)
O6 Yb1 N3 O8 -160.7(4)
C33 Yb1 N3 O8 -118.3(4)
Yb2 Yb1 N3 O8 -67.7(4)
O4 Yb2 O3 C15 156.9(4)
O2 Yb2 O3 C15 -20.6(4)
O5 Yb2 O3 C15 -57.5(4)
O11 Yb2 O3 C15 -115.8(4)
O12 Yb2 O3 C15 68.3(4)
N2 Yb2 O3 C15 161.8(4)
O13 Yb2 O3 C15 47.9(4)
N4 Yb2 O3 C15 60.4(4)
C14 Yb2 O3 C15 -8.9(3)
Yb1 Yb2 O3 C15 -42.5(4)
O4 Yb2 O3 C19 -19.7(5)
O2 Yb2 O3 C19 162.8(6)
O5 Yb2 O3 C19 125.9(5)
O11 Yb2 O3 C19 67.6(5)
O12 Yb2 O3 C19 -108.3(6)
N2 Yb2 O3 C19 -14.8(7)
O13 Yb2 O3 C19 -128.8(5)
N4 Yb2 O3 C19 -116.2(5)
C14 Yb2 O3 C19 174.5(6)
Yb1 Yb2 O3 C19 140.9(5)
C1 C2 C3 C4 -179.6(6)
C11 C2 C3 C4 -3.7(9)
C1 C2 C3 C8 0.4(8)
C11 C2 C3 C8 176.3(5)
O4 Yb2 N4 O14 21(7)
O2 Yb2 N4 O14 164(7)
O5 Yb2 N4 O14 -130(7)
O11 Yb2 N4 O14 122(7)
O12 Yb2 N4 O14 81(7)
N2 Yb2 N4 O14 -52(7)
O13 Yb2 N4 O14 -107(7)
O3 Yb2 N4 O14 98(7)
C14 Yb2 N4 O14 142(7)
Yb1 Yb2 N4 O14 -166(7)
O4 Yb2 N4 O12 -59.5(4)
O2 Yb2 N4 O12 82.9(4)
O5 Yb2 N4 O12 149.3(4)
O11 Yb2 N4 O12 41.4(12)
N2 Yb2 N4 O12 -132.5(4)
O13 Yb2 N4 O12 172.6(6)
O3 Yb2 N4 O12 17.4(4)
C14 Yb2 N4 O12 61.2(4)
Yb1 Yb2 N4 O12 113.4(4)
O4 Yb2 N4 O13 128.0(4)
O2 Yb2 N4 O13 -89.7(4)
O5 Yb2 N4 O13 -23.2(4)
O11 Yb2 N4 O13 -131.2(10)
O12 Yb2 N4 O13 -172.6(6)
N2 Yb2 N4 O13 55.0(4)
O3 Yb2 N4 O13 -155.2(4)
C14 Yb2 N4 O13 -111.3(4)
Yb1 Yb2 N4 O13 -59.2(4)
O2 Yb2 O4 C20 178.3(6)
O5 Yb2 O4 C20 41.8(9)
O11 Yb2 O4 C20 99.0(8)
O12 Yb2 O4 C20 -112.4(8)
N2 Yb2 O4 C20 -2.9(7)
O13 Yb2 O4 C20 -67.6(8)
O3 Yb2 O4 C20 174.4(8)
N4 Yb2 O4 C20 -90.0(8)
C14 Yb2 O4 C20 -173.4(7)
Yb1 Yb2 O4 C20 109.5(7)
C8 C3 C4 C5 -1.4(10)
C2 C3 C4 C5 178.6(6)
O4 Yb2 O5 C33 -8.5(6)
O2 Yb2 O5 C33 -162.0(5)
O11 Yb2 O5 C33 -68.2(5)
O12 Yb2 O5 C33 137.6(5)
N2 Yb2 O5 C33 34.8(5)
O13 Yb2 O5 C33 110.6(5)
O3 Yb2 O5 C33 -125.9(4)
N4 Yb2 O5 C33 120.8(5)
C14 Yb2 O5 C33 -159.1(5)
Yb1 Yb2 O5 C33 -152.6(5)
O4 Yb2 O5 Yb1 144.1(2)
O2 Yb2 O5 Yb1 -9.35(14)
O11 Yb2 O5 Yb1 84.5(2)
O12 Yb2 O5 Yb1 -69.8(3)
N2 Yb2 O5 Yb1 -172.6(2)
O13 Yb2 O5 Yb1 -96.7(2)
O3 Yb2 O5 Yb1 26.7(2)
N4 Yb2 O5 Yb1 -86.56(19)
C14 Yb2 O5 Yb1 -6.46(17)
O1 Yb1 O5 C33 1.4(5)
O2 Yb1 O5 C33 163.5(4)
N1 Yb1 O5 C33 -168.4(4)
O8 Yb1 O5 C33 -107.7(4)
O7 Yb1 O5 C33 86.5(4)
O9 Yb1 O5 C33 -55.2(4)
O6 Yb1 O5 C33 22.2(4)
N3 Yb1 O5 C33 -81.6(4)
Yb2 Yb1 O5 C33 154.2(5)
O1 Yb1 O5 Yb2 -152.7(3)
O2 Yb1 O5 Yb2 9.37(14)
N1 Yb1 O5 Yb2 37.4(3)
O8 Yb1 O5 Yb2 98.12(19)
O7 Yb1 O5 Yb2 -67.61(19)
O9 Yb1 O5 Yb2 150.7(2)
O6 Yb1 O5 Yb2 -131.9(2)
N3 Yb1 O5 Yb2 124.2(2)
C33 Yb1 O5 Yb2 -154.2(5)
C3 C4 C5 C6 -1.1(11)
O1 Yb1 O6 C34 146.5(5)
O2 Yb1 O6 C34 -63.7(5)
O5 Yb1 O6 C34 -20.3(4)
N1 Yb1 O6 C34 172.0(4)
O8 Yb1 O6 C34 46.4(5)
O7 Yb1 O6 C34 -122.9(5)
O9 Yb1 O6 C34 64.7(4)
N3 Yb1 O6 C34 56.5(5)
C33 Yb1 O6 C34 -9.2(4)
Yb2 Yb1 O6 C34 -45.5(4)
O1 Yb1 O6 C38 -24.2(6)
O2 Yb1 O6 C38 125.6(6)
O5 Yb1 O6 C38 169.0(7)
N1 Yb1 O6 C38 1.3(8)
O8 Yb1 O6 C38 -124.3(6)
O7 Yb1 O6 C38 66.4(6)
O9 Yb1 O6 C38 -106.0(6)
N3 Yb1 O6 C38 -114.2(6)
C33 Yb1 O6 C38 -179.9(7)
Yb2 Yb1 O6 C38 143.8(6)
C4 C5 C6 C7 2.4(12)
C5 C6 C7 C8 -1.0(11)
O1 Yb1 O7 C41 -84.4(7)
O2 Yb1 O7 C41 65.9(6)
O5 Yb1 O7 C41 134.3(6)
N1 Yb1 O7 C41 -10.5(7)
O8 Yb1 O7 C41 55.9(12)
O9 Yb1 O7 C41 -150.9(6)
O6 Yb1 O7 C41 -162.4(7)
N3 Yb1 O7 C41 -165.2(8)
C33 Yb1 O7 C41 155.9(7)
Yb2 Yb1 O7 C41 101.6(6)
O10 N3 O8 Yb1 177.8(6)
O9 N3 O8 Yb1 -1.2(6)
O1 Yb1 O8 N3 -61.6(4)
O2 Yb1 O8 N3 149.9(4)
O5 Yb1 O8 N3 80.5(4)
N1 Yb1 O8 N3 -131.5(4)
O7 Yb1 O8 N3 159.7(8)
O9 Yb1 O8 N3 0.7(4)
O6 Yb1 O8 N3 23.1(5)
C33 Yb1 O8 N3 60.0(4)
Yb2 Yb1 O8 N3 115.1(4)
C6 C7 C8 C9 178.4(7)
C6 C7 C8 C3 -1.6(10)
C4 C3 C8 C7 2.8(9)
C2 C3 C8 C7 -177.2(6)
C4 C3 C8 C9 -177.3(6)
C2 C3 C8 C9 2.7(8)
O10 N3 O9 Yb1 -177.7(6)
O8 N3 O9 Yb1 1.1(6)
O1 Yb1 O9 N3 118.8(4)
O2 Yb1 O9 N3 -43.0(5)
O5 Yb1 O9 N3 -93.4(4)
N1 Yb1 O9 N3 50.6(4)
O8 Yb1 O9 N3 -0.7(4)
O7 Yb1 O9 N3 -172.5(4)
O6 Yb1 O9 N3 -161.4(4)
C33 Yb1 O9 N3 -112.4(4)
Yb2 Yb1 O9 N3 -76.0(4)
C7 C8 C9 C10 177.9(7)
C3 C8 C9 C10 -2.1(10)
C8 C9 C10 C1 -1.7(11)
O1 C1 C10 C9 -174.9(7)
C2 C1 C10 C9 4.9(10)
C12 N1 C11 C2 -179.7(5)
Yb1 N1 C11 C2 2.3(9)
C1 C2 C11 N1 -9.4(9)
C3 C2 C11 N1 174.7(6)
O4 Yb2 O11 C39 -5.9(8)
O2 Yb2 O11 C39 -149.2(8)
O5 Yb2 O11 C39 141.7(8)
O12 Yb2 O11 C39 -76.0(9)
N2 Yb2 O11 C39 65.9(8)
O13 Yb2 O11 C39 138.5(8)
O3 Yb2 O11 C39 -83.1(8)
N4 Yb2 O11 C39 -107.8(12)
C14 Yb2 O11 C39 -127.4(8)
Yb1 Yb2 O11 C39 178.1(8)
O14 N4 O12 Yb2 -174.8(5)
O13 N4 O12 Yb2 7.1(6)
O4 Yb2 O12 N4 121.0(4)
O2 Yb2 O12 N4 -94.0(4)
O5 Yb2 O12 N4 -38.7(5)
O11 Yb2 O12 N4 -169.0(3)
N2 Yb2 O12 N4 50.4(4)
O13 Yb2 O12 N4 -4.2(4)
O3 Yb2 O12 N4 -161.9(4)
C14 Yb2 O12 N4 -112.1(4)
Yb1 Yb2 O12 N4 -74.1(4)
C11 N1 C12 C13 107.8(6)
Yb1 N1 C12 C13 -73.9(5)
O14 N4 O13 Yb2 175.0(5)
O12 N4 O13 Yb2 -6.9(6)
O4 Yb2 O13 N4 -58.2(4)
O2 Yb2 O13 N4 87.9(4)
O5 Yb2 O13 N4 157.7(4)
O11 Yb2 O13 N4 160.8(4)
O12 Yb2 O13 N4 4.1(4)
N2 Yb2 O13 N4 -122.0(4)
O3 Yb2 O13 N4 29.0(5)
C14 Yb2 O13 N4 66.6(4)
Yb1 Yb2 O13 N4 122.8(4)
N1 C12 C13 C14 63.6(7)
N1 C12 C13 C18 -116.0(6)
C18 C13 C14 O2 178.6(5)
C12 C13 C14 O2 -1.0(8)
C18 C13 C14 C15 -1.6(9)
C12 C13 C14 C15 178.8(5)
C18 C13 C14 Yb2 -145.0(7)
C12 C13 C14 Yb2 35.4(11)
Yb2 O2 C14 C13 155.1(4)
Yb1 O2 C14 C13 -45.5(7)
Yb2 O2 C14 C15 -24.7(6)
Yb1 O2 C14 C15 134.7(4)
Yb1 O2 C14 Yb2 159.4(5)
O4 Yb2 C14 C13 140.2(8)
O2 Yb2 C14 C13 -53.3(8)
O5 Yb2 C14 C13 -60.6(9)
O11 Yb2 C14 C13 -136.3(9)
O12 Yb2 C14 C13 71.2(9)
N2 Yb2 C14 C13 -7.2(12)
O13 Yb2 C14 C13 22.4(9)
O3 Yb2 C14 C13 156.5(9)
N4 Yb2 C14 C13 46.8(9)
Yb1 Yb2 C14 C13 -65.1(8)
O4 Yb2 C14 O2 -166.4(4)
O5 Yb2 C14 O2 -7.3(4)
O11 Yb2 C14 O2 -83.0(4)
O12 Yb2 C14 O2 124.6(4)
N2 Yb2 C14 O2 46.1(7)
O13 Yb2 C14 O2 75.7(4)
O3 Yb2 C14 O2 -150.2(4)
N4 Yb2 C14 O2 100.1(4)
Yb1 Yb2 C14 O2 -11.7(3)
O4 Yb2 C14 C15 -8.2(4)
O2 Yb2 C14 C15 158.2(6)
O5 Yb2 C14 C15 151.0(3)
O11 Yb2 C14 C15 75.3(3)
O12 Yb2 C14 C15 -77.2(3)
N2 Yb2 C14 C15 -155.6(5)
O13 Yb2 C14 C15 -126.1(3)
O3 Yb2 C14 C15 8.0(3)
N4 Yb2 C14 C15 -101.6(3)
Yb1 Yb2 C14 C15 146.5(4)
C19 O3 C15 C16 14.6(9)
Yb2 O3 C15 C16 -162.4(5)
C19 O3 C15 C14 -166.7(6)
Yb2 O3 C15 C14 16.3(6)
C13 C14 C15 C16 2.7(9)
O2 C14 C15 C16 -177.6(5)
Yb2 C14 C15 C16 167.1(6)
C13 C14 C15 O3 -176.1(5)
O2 C14 C15 O3 3.6(7)
Yb2 C14 C15 O3 -11.7(4)
O3 C15 C16 C17 176.7(6)
C14 C15 C16 C17 -2.0(10)
C15 C16 C17 C18 0.3(11)
C14 C13 C18 C17 0.0(10)
C12 C13 C18 C17 179.6(6)
C16 C17 C18 C13 0.7(11)
Yb2 O4 C20 C21 7.6(12)
Yb2 O4 C20 C29 -170.9(6)
O4 C20 C21 C22 178.7(6)
C29 C20 C21 C22 -2.9(9)
O4 C20 C21 C30 -4.9(9)
C29 C20 C21 C30 173.5(6)
C20 C21 C22 C23 -176.3(6)
C30 C21 C22 C23 7.4(9)
C20 C21 C22 C27 4.1(9)
C30 C21 C22 C27 -172.2(6)
C21 C22 C23 C24 -178.7(7)
C27 C22 C23 C24 0.9(10)
C22 C23 C24 C25 1.7(12)
C23 C24 C25 C26 -2.2(12)
C24 C25 C26 C27 0.1(11)
C25 C26 C27 C28 -179.1(7)
C25 C26 C27 C22 2.5(10)
C23 C22 C27 C26 -2.9(9)
C21 C22 C27 C26 176.7(6)
C23 C22 C27 C28 178.6(6)
C21 C22 C27 C28 -1.7(9)
C26 C27 C28 C29 179.6(7)
C22 C27 C28 C29 -1.9(10)
C27 C28 C29 C20 3.2(11)
O4 C20 C29 C28 177.8(6)
C21 C20 C29 C28 -0.7(10)
C31 N2 C30 C21 -175.9(6)
Yb2 N2 C30 C21 6.7(10)
C20 C21 C30 N2 -1.7(10)
C22 C21 C30 N2 174.6(6)
C30 N2 C31 C32 110.9(6)
Yb2 N2 C31 C32 -71.3(5)
N2 C31 C32 C37 -112.4(7)
N2 C31 C32 C33 66.2(7)
Yb2 O5 C33 C34 127.1(5)
Yb1 O5 C33 C34 -23.0(7)
Yb2 O5 C33 C32 -53.7(7)
Yb1 O5 C33 C32 156.2(4)
Yb2 O5 C33 Yb1 150.2(6)
C37 C32 C33 O5 178.8(6)
C31 C32 C33 O5 0.2(8)
C37 C32 C33 C34 -2.0(9)
C31 C32 C33 C34 179.4(6)
C37 C32 C33 Yb1 -147.5(7)
C31 C32 C33 Yb1 33.9(11)
O1 Yb1 C33 O5 -179.0(4)
O2 Yb1 C33 O5 -15.4(4)
N1 Yb1 C33 O5 26.1(8)
O8 Yb1 C33 O5 71.9(4)
O7 Yb1 C33 O5 -93.8(4)
O9 Yb1 C33 O5 119.3(4)
O6 Yb1 C33 O5 -151.5(5)
N3 Yb1 C33 O5 94.8(4)
Yb2 Yb1 C33 O5 -17.7(3)
O1 Yb1 C33 C34 -19.0(5)
O2 Yb1 C33 C34 144.6(4)
O5 Yb1 C33 C34 160.0(6)
N1 Yb1 C33 C34 -173.9(5)
O8 Yb1 C33 C34 -128.2(4)
O7 Yb1 C33 C34 66.2(4)
O9 Yb1 C33 C34 -80.7(4)
O6 Yb1 C33 C34 8.4(4)
N3 Yb1 C33 C34 -105.2(4)
Yb2 Yb1 C33 C34 142.2(4)
O1 Yb1 C33 C32 131.3(9)
O2 Yb1 C33 C32 -65.1(9)
O5 Yb1 C33 C32 -49.7(8)
N1 Yb1 C33 C32 -23.6(12)
O8 Yb1 C33 C32 22.2(9)
O7 Yb1 C33 C32 -143.5(9)
O9 Yb1 C33 C32 69.6(9)
O6 Yb1 C33 C32 158.8(10)
N3 Yb1 C33 C32 45.1(9)
Yb2 Yb1 C33 C32 -67.4(9)
C38 O6 C34 C35 8.7(11)
Yb1 O6 C34 C35 -162.9(7)
C38 O6 C34 C33 -171.6(7)
Yb1 O6 C34 C33 16.8(7)
O5 C33 C34 C35 -177.9(7)
C32 C33 C34 C35 2.9(10)
Yb1 C33 C34 C35 167.8(7)
O5 C33 C34 O6 2.3(9)
C32 C33 C34 O6 -176.9(6)
Yb1 C33 C34 O6 -11.9(5)
O6 C34 C35 C36 178.3(8)
C33 C34 C35 C36 -1.4(13)
C34 C35 C36 C37 -1.0(15)
C35 C36 C37 C32 1.9(14)
C33 C32 C37 C36 -0.3(11)
C31 C32 C37 C36 178.2(7)
Yb2 O11 C39 C40 -156.1(9)
Yb1 O7 C41 C42 -138.2(6)
C47 N5 C43 C44 0.0
N5 C43 C44 C45 0.0
C43 C44 C45 C46 0.0
C44 C45 C46 C47 0.0
C45 C46 C47 N5 0.0
C43 N5 C47 C46 0.0
